data_7101597
loop_
_publ_author_name
L.Zheng
'Gregor Reeske'
'Jennifer A. Moore'
'Alan H. Cowley'

_publ_section_title
;
N,C-chelated beta-diketiminato phosphenium cations
;
_journal_issue 48
_journal_name_full 'Chemical Communications'
_journal_paper_doi 10.1039/b611976j
_journal_year 2006
_chemical_formula_moiety 'C36 H47 N2 P, Al Cl4, C H2 Cl2 '
_chemical_formula_sum 'C37 H49 Al Cl6 N2 P'
_chemical_formula_weight 792.43
_space_group_IT_number 14
_symmetry_cell_setting monoclinic
_symmetry_space_group_name_Hall '-P 2ybc'
_symmetry_space_group_name_H-M 'P 1 21/c 1'
_atom_sites_solution_hydrogens geom
_atom_sites_solution_primary direct
_atom_sites_solution_secondary difmap
_audit_creation_method
;
manual editing of the .cif file
created by SHELXTL Ver. 6.10
;
_cell_angle_alpha 90.000
_cell_angle_beta 97.133(5)
_cell_angle_gamma 90.000
_cell_formula_units_Z 4
_cell_length_a 13.640(5)
_cell_length_b 13.086(5)
_cell_length_c 23.778(5)
_cell_measurement_temperature 153(2)
_cell_volume 4211(2)
_computing_cell_refinement 'Collect software, Nonius B.V. 1998'
_computing_data_collection 'Collect software, Nonius B.V. 1998'
_computing_data_reduction
;
DENZO and Scalepack (Otwinoski and Minor, 1997)
;
_computing_molecular_graphics 'XP SHELXTL/PC, Siemens Analytical'
_computing_structure_refinement 'XL SHELXTL/PC, Siemens Analytical'
_computing_structure_solution
;
SIR97 - Altomare A., Burla M.C., Camalli M., Cascarano G.L., Giacovazzo C.,
Guagliardi A., Moliterni A.G.G., Polidori G.,Spagna R.
;
_diffrn_ambient_temperature 153(2)
_diffrn_measured_fraction_theta_full 0.993
_diffrn_measured_fraction_theta_max 0.993
_diffrn_measurement_device_type 'Nonius Kappa CCD'
_diffrn_measurement_method \w-scan
_diffrn_radiation_monochromator graphite
_diffrn_radiation_source 'fine-focus sealed tube'
_diffrn_radiation_type MoK\a
_diffrn_radiation_wavelength 0.71069
_diffrn_reflns_av_R_equivalents 0.1703
_diffrn_reflns_av_sigmaI/netI 0.2240
_diffrn_reflns_limit_h_max 17
_diffrn_reflns_limit_h_min -17
_diffrn_reflns_limit_k_max 16
_diffrn_reflns_limit_k_min -13
_diffrn_reflns_limit_l_max 30
_diffrn_reflns_limit_l_min -30
_diffrn_reflns_number 30020
_diffrn_reflns_theta_full 27.50
_diffrn_reflns_theta_max 27.50
_diffrn_reflns_theta_min 3.02
_exptl_absorpt_coefficient_mu 0.494
_exptl_absorpt_correction_T_max 0.9522
_exptl_absorpt_correction_T_min 0.8659
_exptl_absorpt_correction_type multi-scan
_exptl_absorpt_process_details 'DENZO and Scalepack (Otwinoski and Minor, 1997)'
_exptl_crystal_colour colorless
_exptl_crystal_density_diffrn 1.250
_exptl_crystal_density_method 'not measured'
_exptl_crystal_description block
_exptl_crystal_F_000 1660
_exptl_crystal_size_max 0.30
_exptl_crystal_size_mid 0.20
_exptl_crystal_size_min 0.10
_refine_diff_density_max 0.629
_refine_diff_density_min -0.864
_refine_diff_density_rms 0.076
_refine_ls_extinction_method none
_refine_ls_goodness_of_fit_ref 0.988
_refine_ls_hydrogen_treatment constr
_refine_ls_matrix_type full
_refine_ls_number_parameters 434
_refine_ls_number_reflns 9608
_refine_ls_number_restraints 0
_refine_ls_restrained_S_all 0.988
_refine_ls_R_factor_all 0.2305
_refine_ls_R_factor_gt 0.0749
_refine_ls_shift/su_max 0.000
_refine_ls_shift/su_mean 0.000
_refine_ls_structure_factor_coef Fsqd
_refine_ls_weighting_details 'calc w=1/[\s^2^(Fo^2^)+(0.0931P)^2^+0.0000P] where P=(Fo^2^+2Fc^2^)/3'
_refine_ls_weighting_scheme calc
_refine_ls_wR_factor_gt 0.1636
_refine_ls_wR_factor_ref 0.2135
_reflns_number_gt 3808
_reflns_number_total 9608
_reflns_threshold_expression >2sigma(I)
_cod_data_source_file b611976j.txt
_cod_original_sg_symbol_Hall -p2ybc
_cod_original_sg_symbol_H-M p21/c
_cod_database_code 7101597

loop_
_symmetry_equiv_pos_as_xyz
'x, y, z'
'-x, y+1/2, -z+1/2'
'-x, -y, -z'
'x, -y-1/2, z-1/2'

loop_
_atom_site_label
_atom_site_type_symbol
_atom_site_fract_x
_atom_site_fract_y
_atom_site_fract_z
_atom_site_U_iso_or_equiv
_atom_site_adp_type
_atom_site_occupancy
_atom_site_symmetry_multiplicity
_atom_site_calc_flag
_atom_site_refinement_flags
C1 C 0.5464(3) -0.0682(4) 0.38859(19) 0.0362(12) Uani 1 1 d .
H1A H 0.5346 -0.1327 0.4076 0.054 Uiso 1 1 calc R
H1B H 0.4969 -0.0599 0.3553 0.054 Uiso 1 1 calc R
H1C H 0.5414 -0.0112 0.4148 0.054 Uiso 1 1 calc R
C2 C 0.6485(3) -0.0696(4) 0.37008(19) 0.0302(11) Uani 1 1 d .
C3 C 0.6655(3) -0.1264(3) 0.32311(18) 0.0265(11) Uani 1 1 d .
C4 C 0.7482(3) -0.1087(3) 0.29532(19) 0.0294(11) Uani 1 1 d .
C5 C 0.8163(3) -0.0213(4) 0.31178(19) 0.0346(12) Uani 1 1 d .
H5A H 0.7874 0.0415 0.2934 0.042 Uiso 1 1 calc R
H5B H 0.8798 -0.0342 0.2969 0.042 Uiso 1 1 calc R
C6 C 0.5914(3) -0.2055(4) 0.29779(19) 0.0356(12) Uani 1 1 d .
H6A H 0.6198 -0.2740 0.3039 0.053 Uiso 1 1 calc R
H6B H 0.5756 -0.1930 0.2570 0.053 Uiso 1 1 calc R
H6C H 0.5311 -0.2004 0.3161 0.053 Uiso 1 1 calc R
C7 C 0.6987(3) 0.0423(4) 0.45205(19) 0.0298(11) Uani 1 1 d .
C8 C 0.6990(3) -0.0068(4) 0.50481(19) 0.0316(11) Uani 1 1 d .
C9 C 0.6887(3) 0.0548(4) 0.5516(2) 0.0383(13) Uani 1 1 d .
H9 H 0.6920 0.0246 0.5881 0.046 Uiso 1 1 calc R
C10 C 0.6738(4) 0.1581(4) 0.5460(2) 0.0408(13) Uani 1 1 d .
H10 H 0.6656 0.1983 0.5784 0.049 Uiso 1 1 calc R
C11 C 0.6706(3) 0.2038(4) 0.4940(2) 0.0384(13) Uani 1 1 d .
H11 H 0.6588 0.2753 0.4909 0.046 Uiso 1 1 calc R
C12 C 0.6842(3) 0.1488(4) 0.44575(19) 0.0327(12) Uani 1 1 d .
C13 C 0.7094(4) -0.1217(4) 0.5126(2) 0.0385(13) Uani 1 1 d .
H13 H 0.7124 -0.1531 0.4745 0.046 Uiso 1 1 calc R
C14 C 0.8037(4) -0.1505(4) 0.5507(2) 0.0482(14) Uani 1 1 d .
H14A H 0.8612 -0.1272 0.5333 0.072 Uiso 1 1 calc R
H14B H 0.8067 -0.2248 0.5554 0.072 Uiso 1 1 calc R
H14C H 0.8038 -0.1179 0.5878 0.072 Uiso 1 1 calc R
C15 C 0.6186(4) -0.1646(4) 0.5363(2) 0.0448(14) Uani 1 1 d .
H15A H 0.6154 -0.1365 0.5742 0.067 Uiso 1 1 calc R
H15B H 0.6235 -0.2392 0.5386 0.067 Uiso 1 1 calc R
H15C H 0.5589 -0.1454 0.5113 0.067 Uiso 1 1 calc R
C16 C 0.6828(4) 0.2031(4) 0.3892(2) 0.0400(13) Uani 1 1 d .
H16 H 0.6940 0.1504 0.3602 0.048 Uiso 1 1 calc R
C17 C 0.7660(4) 0.2815(4) 0.3905(2) 0.0524(15) Uani 1 1 d .
H17A H 0.7566 0.3348 0.4182 0.079 Uiso 1 1 calc R
H17B H 0.7652 0.3123 0.3529 0.079 Uiso 1 1 calc R
H17C H 0.8296 0.2475 0.4012 0.079 Uiso 1 1 calc R
C18 C 0.5817(4) 0.2516(4) 0.3708(2) 0.0537(15) Uani 1 1 d .
H18A H 0.5305 0.1987 0.3685 0.081 Uiso 1 1 calc R
H18B H 0.5818 0.2839 0.3337 0.081 Uiso 1 1 calc R
H18C H 0.5681 0.3033 0.3987 0.081 Uiso 1 1 calc R
C19 C 0.8389(3) -0.1396(4) 0.21302(18) 0.0322(12) Uani 1 1 d .
C20 C 0.9288(4) -0.1912(4) 0.2170(2) 0.0399(13) Uani 1 1 d .
C21 C 0.9936(4) -0.1616(5) 0.1785(2) 0.0528(15) Uani 1 1 d .
H21 H 1.0561 -0.1943 0.1801 0.063 Uiso 1 1 calc R
C22 C 0.9694(4) -0.0867(5) 0.1388(2) 0.0518(15) Uani 1 1 d .
H22 H 1.0149 -0.0685 0.1133 0.062 Uiso 1 1 calc R
C23 C 0.8794(4) -0.0378(4) 0.1356(2) 0.0443(14) Uani 1 1 d .
H23 H 0.8634 0.0139 0.1079 0.053 Uiso 1 1 calc R
C24 C 0.8116(4) -0.0634(4) 0.1726(2) 0.0354(12) Uani 1 1 d .
C25 C 0.9570(4) -0.2748(4) 0.2599(2) 0.0506(15) Uani 1 1 d .
H25 H 0.8999 -0.2863 0.2817 0.061 Uiso 1 1 calc R
C26 C 0.9776(5) -0.3744(5) 0.2303(3) 0.072(2) Uani 1 1 d .
H26A H 0.9176 -0.3970 0.2066 0.108 Uiso 1 1 calc R
H26B H 0.9983 -0.4268 0.2588 0.108 Uiso 1 1 calc R
H26C H 1.0304 -0.3635 0.2064 0.108 Uiso 1 1 calc R
C27 C 1.0451(4) -0.2417(5) 0.3013(3) 0.0711(19) Uani 1 1 d .
H27A H 1.1016 -0.2284 0.2806 0.107 Uiso 1 1 calc R
H27B H 1.0621 -0.2961 0.3291 0.107 Uiso 1 1 calc R
H27C H 1.0284 -0.1793 0.3208 0.107 Uiso 1 1 calc R
C28 C 0.7084(4) -0.0148(4) 0.1669(2) 0.0372(12) Uani 1 1 d .
H28 H 0.6861 -0.0139 0.2054 0.045 Uiso 1 1 calc R
C29 C 0.6364(4) -0.0811(4) 0.1288(2) 0.0461(14) Uani 1 1 d .
H29A H 0.5696 -0.0532 0.1276 0.069 Uiso 1 1 calc R
H29B H 0.6378 -0.1509 0.1439 0.069 Uiso 1 1 calc R
H29C H 0.6557 -0.0820 0.0905 0.069 Uiso 1 1 calc R
C30 C 0.7070(4) 0.0945(4) 0.1455(3) 0.0579(16) Uani 1 1 d .
H30A H 0.7254 0.0956 0.1069 0.087 Uiso 1 1 calc R
H30B H 0.7541 0.1356 0.1704 0.087 Uiso 1 1 calc R
H30C H 0.6404 0.1230 0.1452 0.087 Uiso 1 1 calc R
C31 C 0.9051(4) -0.1138(4) 0.4151(2) 0.0380(13) Uani 1 1 d .
C32 C 1.0002(4) -0.0954(5) 0.4432(2) 0.0480(14) Uani 1 1 d .
H32 H 1.0244 -0.0273 0.4466 0.058 Uiso 1 1 calc R
C33 C 1.0591(4) -0.1747(6) 0.4660(2) 0.0645(18) Uani 1 1 d .
H33 H 1.1240 -0.1613 0.4841 0.077 Uiso 1 1 calc R
C34 C 1.0228(5) -0.2743(5) 0.4624(2) 0.0585(16) Uani 1 1 d .
H34 H 1.0625 -0.3286 0.4790 0.070 Uiso 1 1 calc R
C35 C 0.9306(4) -0.2946(5) 0.4350(2) 0.0512(15) Uani 1 1 d .
H35 H 0.9071 -0.3629 0.4315 0.061 Uiso 1 1 calc R
C36 C 0.8714(4) -0.2137(4) 0.4122(2) 0.0428(13) Uani 1 1 d .
H36 H 0.8065 -0.2276 0.3944 0.051 Uiso 1 1 calc R
C37 C 0.6185(6) 0.5340(7) 0.4387(3) 0.109(3) Uani 1 1 d .
H37A H 0.5855 0.4685 0.4452 0.130 Uiso 1 1 calc R
H37B H 0.6331 0.5341 0.3989 0.130 Uiso 1 1 calc R
N1 N 0.7192(3) -0.0167(3) 0.40328(14) 0.0283(9) Uani 1 1 d .
N2 N 0.7682(3) -0.1672(3) 0.25152(15) 0.0317(10) Uani 1 1 d .
Al1 Al 0.67030(11) -0.49149(11) 0.25319(6) 0.0362(4) Uani 1 1 d .
P1 P 0.84124(9) 0.00113(10) 0.38794(5) 0.0345(3) Uani 1 1 d .
Cl1 Cl 0.69455(11) -0.64022(10) 0.22168(6) 0.0551(4) Uani 1 1 d .
Cl2 Cl 0.52375(11) -0.47981(12) 0.27370(6) 0.0602(4) Uani 1 1 d .
Cl3 Cl 0.77247(11) -0.45421(11) 0.32548(6) 0.0561(4) Uani 1 1 d .
Cl4 Cl 0.68821(11) -0.38110(10) 0.18880(5) 0.0490(4) Uani 1 1 d .
Cl5 Cl 0.72811(16) 0.5386(2) 0.48229(8) 0.1141(8) Uani 1 1 d .
Cl6 Cl 0.5371(2) 0.6319(2) 0.44671(12) 0.1608(13) Uani 1 1 d .

loop_
_atom_site_aniso_label
_atom_site_aniso_U_11
_atom_site_aniso_U_22
_atom_site_aniso_U_33
_atom_site_aniso_U_23
_atom_site_aniso_U_13
_atom_site_aniso_U_12
C1 0.028(3) 0.048(3) 0.034(3) -0.007(2) 0.010(2) -0.003(2)
C2 0.027(3) 0.033(3) 0.031(3) 0.008(2) 0.006(2) 0.005(2)
C3 0.019(3) 0.028(3) 0.032(3) 0.001(2) 0.002(2) -0.002(2)
C4 0.026(3) 0.028(3) 0.032(3) 0.000(2) -0.003(2) 0.003(2)
C5 0.026(3) 0.043(3) 0.036(3) -0.004(2) 0.009(2) -0.004(2)
C6 0.028(3) 0.040(3) 0.039(3) -0.006(2) 0.007(2) 0.001(2)
C7 0.020(3) 0.040(3) 0.029(3) -0.004(2) 0.004(2) -0.005(2)
C8 0.030(3) 0.034(3) 0.030(3) 0.001(2) 0.003(2) -0.005(2)
C9 0.034(3) 0.050(4) 0.032(3) 0.001(3) 0.007(2) -0.008(3)
C10 0.039(3) 0.044(4) 0.040(3) -0.006(3) 0.008(2) 0.001(3)
C11 0.031(3) 0.035(3) 0.051(3) 0.000(3) 0.008(2) 0.005(2)
C12 0.024(3) 0.038(3) 0.036(3) -0.001(2) 0.004(2) -0.001(2)
C13 0.052(4) 0.031(3) 0.033(3) 0.001(2) 0.010(2) -0.001(3)
C14 0.051(4) 0.048(4) 0.045(3) 0.012(3) 0.002(3) 0.012(3)
C15 0.047(4) 0.044(3) 0.043(3) 0.003(3) 0.005(3) -0.009(3)
C16 0.043(3) 0.038(3) 0.038(3) 0.004(2) 0.004(2) 0.012(3)
C17 0.035(3) 0.055(4) 0.068(4) 0.019(3) 0.010(3) -0.009(3)
C18 0.045(4) 0.056(4) 0.058(4) 0.014(3) -0.001(3) 0.006(3)
C19 0.033(3) 0.033(3) 0.031(3) 0.000(2) 0.008(2) -0.005(2)
C20 0.031(3) 0.043(3) 0.048(3) -0.005(3) 0.014(2) 0.003(3)
C21 0.030(3) 0.070(4) 0.061(4) 0.005(3) 0.020(3) 0.009(3)
C22 0.050(4) 0.063(4) 0.048(4) 0.000(3) 0.023(3) 0.001(3)
C23 0.048(4) 0.047(4) 0.040(3) 0.002(3) 0.011(3) -0.003(3)
C24 0.036(3) 0.035(3) 0.036(3) -0.008(2) 0.007(2) -0.005(2)
C25 0.037(3) 0.059(4) 0.058(4) 0.012(3) 0.017(3) 0.016(3)
C26 0.080(5) 0.058(4) 0.082(5) 0.011(4) 0.025(4) 0.030(4)
C27 0.044(4) 0.100(5) 0.069(4) 0.016(4) 0.004(3) 0.008(4)
C28 0.036(3) 0.037(3) 0.038(3) 0.000(2) 0.004(2) -0.001(2)
C29 0.048(3) 0.036(3) 0.053(3) -0.006(3) 0.001(3) -0.001(3)
C30 0.046(4) 0.051(4) 0.076(4) 0.003(3) 0.003(3) 0.003(3)
C31 0.036(3) 0.040(3) 0.039(3) -0.007(2) 0.006(2) -0.004(3)
C32 0.030(3) 0.062(4) 0.052(3) -0.010(3) 0.001(3) -0.007(3)
C33 0.029(3) 0.100(6) 0.060(4) -0.007(4) -0.013(3) 0.015(4)
C34 0.049(4) 0.067(5) 0.056(4) 0.001(3) -0.004(3) 0.020(4)
C35 0.048(4) 0.053(4) 0.051(4) -0.002(3) -0.005(3) 0.004(3)
C36 0.031(3) 0.053(4) 0.043(3) -0.005(3) -0.001(2) 0.000(3)
C37 0.096(6) 0.127(7) 0.097(6) -0.045(5) -0.009(5) 0.013(5)
N1 0.026(2) 0.032(2) 0.026(2) -0.0020(18) 0.0008(17) -0.0041(19)
N2 0.027(2) 0.037(2) 0.032(2) 0.0004(19) 0.0088(18) 0.0052(18)
Al1 0.0370(9) 0.0345(9) 0.0369(9) -0.0029(7) 0.0040(7) -0.0012(7)
P1 0.0261(7) 0.0402(8) 0.0376(7) -0.0059(6) 0.0056(6) -0.0055(6)
Cl1 0.0548(9) 0.0400(9) 0.0700(10) -0.0103(7) 0.0057(7) 0.0054(7)
Cl2 0.0469(9) 0.0577(10) 0.0797(11) -0.0194(8) 0.0220(8) -0.0101(7)
Cl3 0.0629(10) 0.0573(10) 0.0442(8) 0.0038(7) -0.0093(7) -0.0124(8)
Cl4 0.0699(10) 0.0432(8) 0.0342(7) -0.0017(6) 0.0073(6) -0.0026(7)
Cl5 0.0940(16) 0.181(2) 0.0674(12) -0.0230(14) 0.0115(11) -0.0001(15)
Cl6 0.181(3) 0.124(2) 0.156(2) -0.0682(19) -0.063(2) 0.035(2)

loop_
_atom_type_symbol
_atom_type_description
_atom_type_scat_dispersion_real
_atom_type_scat_dispersion_imag
_atom_type_scat_source
C C 0.0033 0.0016 'International Tables Vol C Tables 4.2.6.8 and 6.1.1.4'
H H 0.0000 0.0000 'International Tables Vol C Tables 4.2.6.8 and 6.1.1.4'
N N 0.0061 0.0033 'International Tables Vol C Tables 4.2.6.8 and 6.1.1.4'
Al Al 0.0645 0.0514 'International Tables Vol C Tables 4.2.6.8 and 6.1.1.4'
P P 0.1023 0.0942 'International Tables Vol C Tables 4.2.6.8 and 6.1.1.4'
Cl Cl 0.1484 0.1585 'International Tables Vol C Tables 4.2.6.8 and 6.1.1.4'

loop_
_geom_angle_atom_site_label_1
_geom_angle_atom_site_label_2
_geom_angle_atom_site_label_3
_geom_angle
C2 C1 H1A 109.5
C2 C1 H1B 109.5
H1A C1 H1B 109.5
C2 C1 H1C 109.5
H1A C1 H1C 109.5
H1B C1 H1C 109.5
N1 C2 C3 124.4(4)
N1 C2 C1 116.0(4)
C3 C2 C1 119.6(4)
C2 C3 C4 121.2(4)
C2 C3 C6 121.0(4)
C4 C3 C6 117.6(4)
N2 C4 C3 121.7(4)
N2 C4 C5 117.2(4)
C3 C4 C5 121.1(4)
C4 C5 P1 114.6(3)
C4 C5 H5A 108.6
P1 C5 H5A 108.6
C4 C5 H5B 108.6
P1 C5 H5B 108.6
H5A C5 H5B 107.6
C3 C6 H6A 109.5
C3 C6 H6B 109.5
H6A C6 H6B 109.5
C3 C6 H6C 109.5
H6A C6 H6C 109.5
H6B C6 H6C 109.5
C8 C7 C12 121.9(4)
C8 C7 N1 119.3(4)
C12 C7 N1 118.6(4)
C9 C8 C7 117.2(4)
C9 C8 C13 119.5(4)
C7 C8 C13 123.4(4)
C10 C9 C8 121.4(5)
C10 C9 H9 119.3
C8 C9 H9 119.3
C11 C10 C9 120.4(5)
C11 C10 H10 119.8
C9 C10 H10 119.8
C10 C11 C12 121.8(5)
C10 C11 H11 119.1
C12 C11 H11 119.1
C11 C12 C7 117.2(4)
C11 C12 C16 120.1(4)
C7 C12 C16 122.8(4)
C8 C13 C14 112.0(4)
C8 C13 C15 109.9(4)
C14 C13 C15 110.6(4)
C8 C13 H13 108.1
C14 C13 H13 108.1
C15 C13 H13 108.1
C13 C14 H14A 109.5
C13 C14 H14B 109.5
H14A C14 H14B 109.5
C13 C14 H14C 109.5
H14A C14 H14C 109.5
H14B C14 H14C 109.5
C13 C15 H15A 109.5
C13 C15 H15B 109.5
H15A C15 H15B 109.5
C13 C15 H15C 109.5
H15A C15 H15C 109.5
H15B C15 H15C 109.5
C12 C16 C17 111.6(4)
C12 C16 C18 111.0(4)
C17 C16 C18 111.6(4)
C12 C16 H16 107.5
C17 C16 H16 107.5
C18 C16 H16 107.5
C16 C17 H17A 109.5
C16 C17 H17B 109.5
H17A C17 H17B 109.5
C16 C17 H17C 109.5
H17A C17 H17C 109.5
H17B C17 H17C 109.5
C16 C18 H18A 109.5
C16 C18 H18B 109.5
H18A C18 H18B 109.5
C16 C18 H18C 109.5
H18A C18 H18C 109.5
H18B C18 H18C 109.5
C20 C19 C24 123.2(4)
C20 C19 N2 119.0(4)
C24 C19 N2 117.8(4)
C19 C20 C21 116.3(5)
C19 C20 C25 122.9(4)
C21 C20 C25 120.7(5)
C22 C21 C20 121.9(5)
C22 C21 H21 119.1
C20 C21 H21 119.1
C21 C22 C23 120.4(5)
C21 C22 H22 119.8
C23 C22 H22 119.8
C22 C23 C24 120.7(5)
C22 C23 H23 119.6
C24 C23 H23 119.6
C23 C24 C19 117.5(5)
C23 C24 C28 121.2(5)
C19 C24 C28 121.2(4)
C20 C25 C27 110.2(5)
C20 C25 C26 110.7(4)
C27 C25 C26 111.5(5)
C20 C25 H25 108.1
C27 C25 H25 108.1
C26 C25 H25 108.1
C25 C26 H26A 109.5
C25 C26 H26B 109.5
H26A C26 H26B 109.5
C25 C26 H26C 109.5
H26A C26 H26C 109.5
H26B C26 H26C 109.5
C25 C27 H27A 109.5
C25 C27 H27B 109.5
H27A C27 H27B 109.5
C25 C27 H27C 109.5
H27A C27 H27C 109.5
H27B C27 H27C 109.5
C30 C28 C29 111.0(4)
C30 C28 C24 113.2(4)
C29 C28 C24 109.4(4)
C30 C28 H28 107.7
C29 C28 H28 107.7
C24 C28 H28 107.7
C28 C29 H29A 109.5
C28 C29 H29B 109.5
H29A C29 H29B 109.5
C28 C29 H29C 109.5
H29A C29 H29C 109.5
H29B C29 H29C 109.5
C28 C30 H30A 109.5
C28 C30 H30B 109.5
H30A C30 H30B 109.5
C28 C30 H30C 109.5
H30A C30 H30C 109.5
H30B C30 H30C 109.5
C36 C31 C32 117.9(5)
C36 C31 P1 128.5(4)
C32 C31 P1 113.6(4)
C33 C32 C31 121.0(6)
C33 C32 H32 119.5
C31 C32 H32 119.5
C32 C33 C34 119.5(5)
C32 C33 H33 120.2
C34 C33 H33 120.2
C35 C34 C33 120.7(6)
C35 C34 H34 119.7
C33 C34 H34 119.7
C34 C35 C36 119.3(6)
C34 C35 H35 120.3
C36 C35 H35 120.3
C31 C36 C35 121.5(5)
C31 C36 H36 119.3
C35 C36 H36 119.3
Cl5 C37 Cl6 115.7(4)
Cl5 C37 H37A 108.4
Cl6 C37 H37A 108.4
Cl5 C37 H37B 108.4
Cl6 C37 H37B 108.4
H37A C37 H37B 107.4
C2 N1 C7 122.9(4)
C2 N1 P1 124.6(3)
C7 N1 P1 112.1(3)
C4 N2 C19 124.0(4)
Cl2 Al1 Cl1 109.83(9)
Cl2 Al1 Cl3 109.79(9)
Cl1 Al1 Cl3 112.27(9)
Cl2 Al1 Cl4 108.08(9)
Cl1 Al1 Cl4 109.22(8)
Cl3 Al1 Cl4 107.53(9)
N1 P1 C31 103.9(2)
N1 P1 C5 96.89(19)
C31 P1 C5 104.0(2)

loop_
_geom_bond_atom_site_label_1
_geom_bond_atom_site_label_2
_geom_bond_distance
C1 C2 1.513(6)
C1 H1A 0.9800
C1 H1B 0.9800
C1 H1C 0.9800
C2 N1 1.358(6)
C2 C3 1.385(6)
C3 C4 1.395(6)
C3 C6 1.517(6)
C4 N2 1.348(5)
C4 C5 1.495(6)
C5 P1 1.825(5)
C5 H5A 0.9900
C5 H5B 0.9900
C6 H6A 0.9800
C6 H6B 0.9800
C6 H6C 0.9800
C7 C8 1.409(6)
C7 C12 1.413(7)
C7 N1 1.449(6)
C8 C9 1.395(6)
C8 C13 1.520(7)
C9 C10 1.371(7)
C9 H9 0.9500
C10 C11 1.369(7)
C10 H10 0.9500
C11 C12 1.386(6)
C11 H11 0.9500
C12 C16 1.520(6)
C13 C14 1.525(7)
C13 C15 1.529(7)
C13 H13 1.0000
C14 H14A 0.9800
C14 H14B 0.9800
C14 H14C 0.9800
C15 H15A 0.9800
C15 H15B 0.9800
C15 H15C 0.9800
C16 C17 1.527(7)
C16 C18 1.531(7)
C16 H16 1.0000
C17 H17A 0.9800
C17 H17B 0.9800
C17 H17C 0.9800
C18 H18A 0.9800
C18 H18B 0.9800
C18 H18C 0.9800
C19 C20 1.393(7)
C19 C24 1.404(6)
C19 N2 1.455(5)
C20 C21 1.402(7)
C20 C25 1.513(7)
C21 C22 1.374(7)
C21 H21 0.9500
C22 C23 1.378(7)
C22 H22 0.9500
C23 C24 1.394(7)
C23 H23 0.9500
C24 C28 1.535(7)
C25 C27 1.518(8)
C25 C26 1.524(8)
C25 H25 1.0000
C26 H26A 0.9800
C26 H26B 0.9800
C26 H26C 0.9800
C27 H27A 0.9800
C27 H27B 0.9800
C27 H27C 0.9800
C28 C30 1.517(7)
C28 C29 1.522(7)
C28 H28 1.0000
C29 H29A 0.9800
C29 H29B 0.9800
C29 H29C 0.9800
C30 H30A 0.9800
C30 H30B 0.9800
C30 H30C 0.9800
C31 C36 1.384(7)
C31 C32 1.404(7)
C31 P1 1.817(5)
C32 C33 1.382(8)
C32 H32 0.9500
C33 C34 1.393(8)
C33 H33 0.9500
C34 C35 1.369(7)
C34 H34 0.9500
C35 C36 1.399(7)
C35 H35 0.9500
C36 H36 0.9500
C37 Cl5 1.712(8)
C37 Cl6 1.721(8)
C37 H37A 0.9900
C37 H37B 0.9900
N1 P1 1.763(4)
Al1 Cl2 2.121(2)
Al1 Cl1 2.126(2)
Al1 Cl3 2.131(2)
Al1 Cl4 2.141(2)

loop_
_geom_torsion_atom_site_label_1
_geom_torsion_atom_site_label_2
_geom_torsion_atom_site_label_3
_geom_torsion_atom_site_label_4
_geom_torsion
N1 C2 C3 C4 -20.8(7)
C1 C2 C3 C4 162.1(4)
N1 C2 C3 C6 163.3(4)
C1 C2 C3 C6 -13.9(6)
C2 C3 C4 N2 176.3(4)
C6 C3 C4 N2 -7.6(6)
C2 C3 C4 C5 -5.8(7)
C6 C3 C4 C5 170.2(4)
N2 C4 C5 P1 -142.0(4)
C3 C4 C5 P1 40.0(6)
C12 C7 C8 C9 -2.8(6)
N1 C7 C8 C9 173.8(4)
C12 C7 C8 C13 176.9(4)
N1 C7 C8 C13 -6.6(7)
C7 C8 C9 C10 3.2(7)
C13 C8 C9 C10 -176.4(5)
C8 C9 C10 C11 -1.3(7)
C9 C10 C11 C12 -1.4(7)
C10 C11 C12 C7 1.8(7)
C10 C11 C12 C16 -178.4(4)
C8 C7 C12 C11 0.3(7)
N1 C7 C12 C11 -176.2(4)
C8 C7 C12 C16 -179.5(4)
N1 C7 C12 C16 3.9(6)
C9 C8 C13 C14 -64.0(6)
C7 C8 C13 C14 116.3(5)
C9 C8 C13 C15 59.4(6)
C7 C8 C13 C15 -120.2(5)
C11 C12 C16 C17 62.2(6)
C7 C12 C16 C17 -118.0(5)
C11 C12 C16 C18 -63.0(6)
C7 C12 C16 C18 116.9(5)
C24 C19 C20 C21 1.2(7)
N2 C19 C20 C21 179.6(4)
C24 C19 C20 C25 -178.7(5)
N2 C19 C20 C25 -0.3(7)
C19 C20 C21 C22 -0.7(8)
C25 C20 C21 C22 179.3(5)
C20 C21 C22 C23 0.1(9)
C21 C22 C23 C24 0.0(8)
C22 C23 C24 C19 0.5(7)
C22 C23 C24 C28 -175.8(5)
C20 C19 C24 C23 -1.2(7)
N2 C19 C24 C23 -179.6(4)
C20 C19 C24 C28 175.1(4)
N2 C19 C24 C28 -3.3(6)
C19 C20 C25 C27 -115.3(6)
C21 C20 C25 C27 64.7(6)
C19 C20 C25 C26 120.8(5)
C21 C20 C25 C26 -59.1(7)
C23 C24 C28 C30 -32.9(6)
C19 C24 C28 C30 150.9(5)
C23 C24 C28 C29 91.3(5)
C19 C24 C28 C29 -84.8(5)
C36 C31 C32 C33 1.5(7)
P1 C31 C32 C33 -179.5(4)
C31 C32 C33 C34 -1.6(8)
C32 C33 C34 C35 1.9(9)
C33 C34 C35 C36 -2.1(8)
C32 C31 C36 C35 -1.8(7)
P1 C31 C36 C35 179.4(4)
C34 C35 C36 C31 2.1(8)
C3 C2 N1 C7 179.8(4)
C1 C2 N1 C7 -3.0(6)
C3 C2 N1 P1 7.7(6)
C1 C2 N1 P1 -175.1(3)
C8 C7 N1 C2 85.5(5)
C12 C7 N1 C2 -97.9(5)
C8 C7 N1 P1 -101.5(4)
C12 C7 N1 P1 75.1(4)
C3 C4 N2 C19 165.5(4)
C5 C4 N2 C19 -12.4(6)
C20 C19 N2 C4 107.2(5)
C24 C19 N2 C4 -74.4(6)
C2 N1 P1 C31 -84.4(4)
C7 N1 P1 C31 102.7(3)
C2 N1 P1 C5 21.9(4)
C7 N1 P1 C5 -151.0(3)
C36 C31 P1 N1 40.2(5)
C32 C31 P1 N1 -138.7(4)
C36 C31 P1 C5 -60.7(5)
C32 C31 P1 C5 120.4(4)
C4 C5 P1 N1 -42.2(4)
C4 C5 P1 C31 64.1(4)
